data_7228056
loop_
_publ_author_name
'Breeze, Matthew I.'
'Chamberlain, Thomas W.'
'Clarkson, Guy J.'
'de Camargo, Ra\'issa Pires'
'Wu, Yue'
'de Lima, Juliana Fonseca'
'Millange, Franck'
'Serra, Osvaldo A.'
'O'Hare, Dermot'
'Walton, Richard I.'

_publ_section_title
;
 Structural variety in ytterbium dicarboxylate frameworks and in situ
 study diffraction of their solvothermal crystallisation
;
_journal_issue 17
_journal_name_full CrystEngComm
_journal_page_first 2424
_journal_paper_doi 10.1039/C7CE00481H
_journal_volume 19
_journal_year 2017
_chemical_formula_moiety 'C18 H13 O8 Yb, C3 H7 N O'
_chemical_formula_sum 'C21 H20 N O9 Yb'
_chemical_formula_weight 603.42
_chemical_name_systematic
;
 ?
;
_space_group_crystal_system triclinic
_space_group_IT_number 2
_space_group_name_Hall '-P 1'
_space_group_name_H-M_alt 'P -1'
_symmetry_space_group_name_Hall '-P 1'
_symmetry_space_group_name_H-M 'P -1'
_atom_sites_solution_hydrogens mixed
_atom_sites_solution_primary direct
_audit_creation_date 2017-03-01
_audit_creation_method
;
Olex2 1.2
(compiled 2017.02.23 svn.r3390 for OlexSys, GUI svn.r5320)
;
_audit_update_record
;
2017-03-09 deposited with the CCDC.
2017-04-11 downloaded from the CCDC.
;
_cell_angle_alpha 110.453(2)
_cell_angle_beta 102.132(2)
_cell_angle_gamma 109.619(3)
_cell_formula_units_Z 2
_cell_length_a 8.4515(2)
_cell_length_b 12.3972(4)
_cell_length_c 12.5680(3)
_cell_measurement_reflns_used 13197
_cell_measurement_temperature 150(2)
_cell_measurement_theta_max 31.3520
_cell_measurement_theta_min 3.0980
_cell_volume 1079.20(7)
_computing_cell_refinement 'CrysAlisPro 1.171.38.43d (Rigaku OD, 2015)'
_computing_data_collection 'CrysAlisPro 1.171.38.43d (Rigaku OD, 2015)'
_computing_data_reduction 'CrysAlisPro 1.171.38.43d (Rigaku OD, 2015)'
_computing_molecular_graphics 'Olex2 (Dolomanov et al., 2009)'
_computing_publication_material 'Olex2 (Dolomanov et al., 2009)'
_computing_structure_refinement 'XL (Sheldrick, 2008)'
_computing_structure_solution 'XS (Sheldrick, 2008)'
_diffrn_ambient_temperature 150(2)
_diffrn_detector 'CCD plate'
_diffrn_detector_area_resol_mean 10.2833
_diffrn_detector_type Ruby
_diffrn_measured_fraction_theta_full 0.982
_diffrn_measured_fraction_theta_max 0.903
_diffrn_measurement_details
'List of Runs (angles in degrees, time in seconds): # Type Start End Width t~exp~ \w \q \k \f Frames -------------------------------------------------------------------------- 1 \w -58.00 43.00 1.00 25.00 -- 16.32 -57.00 -60.00 101 2 \w -56.00 32.00 1.00 25.00 -- 16.32 -57.00 60.00 88 3 \w -47.00 50.00 1.00 25.00 -- -17.25 57.00-180.00 97 4 \w -91.00 12.00 1.00 25.00 -- -17.25 -57.00 30.00 103 5 \w -79.00 9.00 1.00 25.00 -- -17.25 -38.00-120.00 88 6 \w -90.00 16.00 1.00 25.00 -- -17.25 -77.00-180.00 106 7 \w -91.00 -34.00 1.00 25.00 -- -17.25 150.00-157.74 57 8 \w -80.00 -34.00 1.00 25.00 -- -17.25 133.00 -7.67 46'
_diffrn_measurement_device 'four-circle diffractometer'
_diffrn_measurement_device_type 'Xcalibur, Ruby, Gemini'
_diffrn_measurement_method '\w scans'
_diffrn_orient_matrix_type 'CrysAlisPro convention (1999,Acta A55,543-557)'
_diffrn_orient_matrix_UB_11 -0.0588476000
_diffrn_orient_matrix_UB_12 -0.0601649000
_diffrn_orient_matrix_UB_13 -0.0063111000
_diffrn_orient_matrix_UB_21 -0.0552321000
_diffrn_orient_matrix_UB_22 0.0272633000
_diffrn_orient_matrix_UB_23 0.0219347000
_diffrn_orient_matrix_UB_31 -0.0518766000
_diffrn_orient_matrix_UB_32 -0.0171615000
_diffrn_orient_matrix_UB_33 -0.0607112000
_diffrn_radiation_monochromator graphite
_diffrn_radiation_probe x-ray
_diffrn_radiation_type MoK\a
_diffrn_radiation_wavelength 0.71073
_diffrn_reflns_av_R_equivalents 0.0837
_diffrn_reflns_av_unetI/netI 0.0580
_diffrn_reflns_Laue_measured_fraction_full 0.982
_diffrn_reflns_Laue_measured_fraction_max 0.903
_diffrn_reflns_limit_h_max 12
_diffrn_reflns_limit_h_min -11
_diffrn_reflns_limit_k_max 17
_diffrn_reflns_limit_k_min -17
_diffrn_reflns_limit_l_max 17
_diffrn_reflns_limit_l_min -18
_diffrn_reflns_number 20934
_diffrn_reflns_point_group_measured_fraction_full 0.982
_diffrn_reflns_point_group_measured_fraction_max 0.903
_diffrn_reflns_theta_full 25.242
_diffrn_reflns_theta_max 31.595
_diffrn_reflns_theta_min 3.099
_diffrn_source 'fine-focus sealed X-ray tube'
_diffrn_source_type 'Enhance (Mo) X-ray Source'
_exptl_absorpt_coefficient_mu 4.386
_exptl_absorpt_correction_T_max 1.00000
_exptl_absorpt_correction_T_min 0.65580
_exptl_absorpt_correction_type multi-scan
_exptl_absorpt_process_details
'CrysAlisPro 1.171.38.43d (Rigaku Oxford Diffraction, 2015) Empirical absorption correction using spherical harmonics, implemented in SCALE3 ABSPACK scaling algorithm.'
_exptl_crystal_colour colourless
_exptl_crystal_colour_primary colourless
_exptl_crystal_density_diffrn 1.857
_exptl_crystal_description block
_exptl_crystal_F_000 590
_exptl_crystal_size_max 0.357
_exptl_crystal_size_mid 0.124
_exptl_crystal_size_min 0.105
_refine_diff_density_max 2.462
_refine_diff_density_min -1.764
_refine_diff_density_rms 0.218
_refine_ls_extinction_method none
_refine_ls_goodness_of_fit_ref 1.041
_refine_ls_hydrogen_treatment constr
_refine_ls_matrix_type full
_refine_ls_number_parameters 293
_refine_ls_number_reflns 6549
_refine_ls_number_restraints 0
_refine_ls_restrained_S_all 1.041
_refine_ls_R_factor_all 0.0452
_refine_ls_R_factor_gt 0.0403
_refine_ls_shift/su_max 0.001
_refine_ls_shift/su_mean 0.000
_refine_ls_structure_factor_coef Fsqd
_refine_ls_weighting_details
;
 w=1/[\s^2^(Fo^2^)+(0.0711P)^2^]
 where P=(Fo^2^+2Fc^2^)/3
;
_refine_ls_weighting_scheme calc
_refine_ls_wR_factor_gt 0.1032
_refine_ls_wR_factor_ref 0.1065
_reflns_Friedel_coverage 0.000
_reflns_number_gt 5870
_reflns_number_total 6549
_reflns_threshold_expression 'I > 2\s(I)'
_cod_data_source_file c7ce00481h2.cif
_cod_data_source_block mb5
_cod_depositor_comments 'Adding full bibliography for 7228053--7228056.cif.'
_cod_original_cell_volume 1079.19(6)
_cod_database_code 7228056
_shelxl_version_number 2013-2
_chemical_oxdiff_formula 'C20 H20 N2 O18P Ir'
_shelx_space_group_comment
;
The symmetry employed for this shelxl refinement is uniquely defined
by the following loop, which should always be used as a source of
symmetry information in preference to the above space-group names.
They are only intended as comments.
;
_reflns_odcompleteness_completeness 99.90
_reflns_odcompleteness_iscentric 1
_reflns_odcompleteness_theta 28.98
_olex2_refinement_description
;
All the crystals examined were twinned. The data was collected on the best crystal. 
A suitable twin refinement could not be realized so the refinement was conducted on 
the major twin component and is the data presented here.
The hydrogens on the water were located in a difference map but placed at calculated 
positions for the refinement.
1. Fixed Uiso
 At 1.2 times of:
  All C(H) groups
 At 1.5 times of:
  All C(H,H,H) groups, All O(H,H) groups
2.a Rotating group:
 O1D(H1DA,H1DB), O1E(H1EA,H1EB)
2.b Aromatic/amide H refined with riding coordinates:
 C4A(H4A), C5A(H5A), C7A(H7A), C4B(H4B), C5B(H5B), C7B(H7B), C4C(H4C),
 C5C(H5C), C7C(H7C), C101(H101)
2.c Idealised Me refined as rotating group:
 C103(H10A,H10B,H10C), C104(H10D,H10E,H10F)
;
_olex2_submission_special_instructions 'No special instructions were received'
_oxdiff_exptl_absorpt_empirical_details
'Empirical correction (ABSPACK) includes: - Absorption correction using spherical harmonics - Frame scaling'
_oxdiff_exptl_absorpt_empirical_full_max 1.476
_oxdiff_exptl_absorpt_empirical_full_min 0.724
_oxdiff_twin_integration_method simultaneous
_oxdiff_twin_items 3
_twin_special_details
'Component 2 rotated by 2.1977\% around [-0.69 0.47 -0.55] (reciprocal) or [-0.90 -0.14 -0.42] (direct) Component 3 rotated by 4.2318\% around [-0.67 -0.59 -0.46] (reciprocal) or [-0.77 -0.49 -0.40] (direct)'

loop_
_space_group_symop_operation_xyz
'x, y, z'
'-x, -y, -z'

loop_
_atom_site_label
_atom_site_type_symbol
_atom_site_fract_x
_atom_site_fract_y
_atom_site_fract_z
_atom_site_U_iso_or_equiv
_atom_site_adp_type
_atom_site_occupancy
_atom_site_site_symmetry_order
_atom_site_calc_flag
_atom_site_refinement_flags_posn
_atom_site_disorder_assembly
_atom_site_disorder_group
Yb1 Yb 0.70597(2) 0.54147(2) 0.40361(2) 0.01868(7) Uani 1 1 d . . .
O1A O 0.8610(4) 0.7339(3) 0.3927(3) 0.0293(6) Uani 1 1 d . . .
O2A O 1.0282(4) 0.6717(3) 0.4932(3) 0.0258(5) Uani 1 1 d . . .
C2A C 1.0143(6) 0.7489(4) 0.4500(4) 0.0246(7) Uani 1 1 d . . .
C3A C 1.1823(5) 0.8529(4) 0.4638(4) 0.0248(7) Uani 1 1 d . . .
C4A C 1.1694(6) 0.9521(4) 0.4356(4) 0.0278(8) Uani 1 1 d . . .
H4A H 1.0551 0.9511 0.4081 0.033 Uiso 1 1 calc R . .
C5A C 1.3230(5) 1.0492(4) 0.4484(4) 0.0277(8) Uani 1 1 d . . .
H5A H 1.3149 1.1167 0.4318 0.033 Uiso 1 1 calc R . .
C6A C 1.4934(6) 1.0494(4) 0.4863(4) 0.0253(7) Uani 1 1 d . . .
C7A C 1.6534(6) 1.1466(4) 0.4969(4) 0.0269(7) Uani 1 1 d . . .
H7A H 1.6464 1.2122 0.4764 0.032 Uiso 1 1 calc R . .
O1B O 0.5503(4) 0.4915(3) 0.2010(2) 0.0271(6) Uani 1 1 d . . .
O2B O 0.4408(4) 0.5666(3) 0.3389(2) 0.0247(5) Uani 1 1 d . . .
C2B C 0.4301(5) 0.5213(4) 0.2275(3) 0.0226(7) Uani 1 1 d . . .
C3B C 0.2759(5) 0.5035(4) 0.1282(4) 0.0258(8) Uani 1 1 d . . .
C4B C 0.2617(6) 0.4449(5) 0.0057(4) 0.0314(9) Uani 1 1 d . . .
H4B H 0.3489 0.4167 -0.0122 0.038 Uiso 1 1 calc R . .
C5B C 0.1234(6) 0.4283(5) -0.0876(4) 0.0323(9) Uani 1 1 d . . .
H5B H 0.1149 0.3886 -0.1697 0.039 Uiso 1 1 calc R . .
C6B C -0.0074(5) 0.4705(4) -0.0617(3) 0.0239(7) Uani 1 1 d . . .
C7B C -0.1507(5) 0.4545(4) -0.1558(3) 0.0260(7) Uani 1 1 d . . .
H7B H -0.1614 0.4148 -0.2384 0.031 Uiso 1 1 calc R . .
O1C O 0.7165(4) 0.6730(3) 0.5784(3) 0.0305(6) Uani 1 1 d . . .
O2C O 0.5160(4) 0.6585(3) 0.6678(3) 0.0317(6) Uani 1 1 d . . .
C2C C 0.6715(6) 0.7086(4) 0.6685(3) 0.0234(7) Uani 1 1 d . . .
C3C C 0.8179(6) 0.8210(4) 0.7851(4) 0.0242(7) Uani 1 1 d . . .
C4C C 0.9997(7) 0.8658(5) 0.7961(4) 0.0428(12) Uani 1 1 d . . .
H4C H 1.0300 0.8283 0.7283 0.051 Uiso 1 1 calc R . .
C5C C 1.1319(6) 0.9622(5) 0.9032(4) 0.0445(12) Uani 1 1 d . . .
H5C H 1.2546 0.9892 0.9103 0.053 Uiso 1 1 calc R . .
C6C C 1.0913(6) 1.0235(4) 1.0044(4) 0.0309(9) Uani 1 1 d . . .
C7C C 1.2265(6) 1.1270(4) 1.1167(4) 0.0323(9) Uani 1 1 d . . .
H7C H 1.3492 1.1608 1.1239 0.039 Uiso 1 1 calc R . .
O1D O 0.8255(4) 0.4205(3) 0.2988(3) 0.0315(7) Uani 1 1 d . . .
H1DA H 0.9388 0.4496 0.3428 0.047 Uiso 1 1 d GR . .
H1DB H 0.8172 0.4250 0.2305 0.047 Uiso 1 1 d GR . .
O1E O 0.8045(4) 0.4763(3) 0.5504(2) 0.0224(5) Uani 1 1 d . . .
H1EA H 0.7301 0.4673 0.5898 0.034 Uiso 1 1 d GR . .
H1EB H 0.8296 0.4163 0.5178 0.034 Uiso 1 1 d GR . .
O100 O 0.6806(7) 0.2435(4) 0.0747(3) 0.0568(11) Uani 1 1 d . . .
C101 C 0.5764(9) 0.2462(5) -0.0064(5) 0.0447(12) Uani 1 1 d . . .
H101 H 0.5193 0.2999 0.0175 0.054 Uiso 1 1 calc R . .
N102 N 0.5358(8) 0.1804(5) -0.1254(4) 0.0509(12) Uani 1 1 d . . .
C103 C 0.4033(10) 0.1798(6) -0.2191(5) 0.0575(16) Uani 1 1 d . . .
H10A H 0.3533 0.2370 -0.1809 0.086 Uiso 1 1 calc GR . .
H10B H 0.3057 0.0922 -0.2700 0.086 Uiso 1 1 calc GR . .
H10C H 0.4606 0.2099 -0.2701 0.086 Uiso 1 1 calc GR . .
C104 C 0.6352(17) 0.1092(10) -0.1645(7) 0.107(4) Uani 1 1 d . A 1
H10D H 0.5548 0.0167 -0.2037 0.160 Uiso 1 1 calc GR A 1
H10E H 0.7366 0.1310 -0.0934 0.160 Uiso 1 1 calc GR A 1
H10F H 0.6816 0.1316 -0.2229 0.160 Uiso 1 1 calc GR A 1

loop_
_atom_site_aniso_label
_atom_site_aniso_U_11
_atom_site_aniso_U_22
_atom_site_aniso_U_33
_atom_site_aniso_U_23
_atom_site_aniso_U_13
_atom_site_aniso_U_12
Yb1 0.01032(9) 0.02119(9) 0.01967(9) 0.00692(6) 0.00429(6) 0.00499(7)
O1A 0.0193(14) 0.0320(15) 0.0393(16) 0.0206(13) 0.0110(12) 0.0098(12)
O2A 0.0152(13) 0.0259(13) 0.0347(14) 0.0144(11) 0.0088(11) 0.0072(11)
C2A 0.0183(18) 0.0291(19) 0.0289(18) 0.0140(15) 0.0118(15) 0.0106(16)
C3A 0.0167(18) 0.0262(18) 0.0305(18) 0.0120(15) 0.0110(14) 0.0082(15)
C4A 0.0161(18) 0.0314(19) 0.037(2) 0.0168(16) 0.0097(15) 0.0108(16)
C5A 0.0191(19) 0.0263(18) 0.038(2) 0.0167(16) 0.0091(15) 0.0096(15)
C6A 0.0197(18) 0.0257(18) 0.0314(18) 0.0132(15) 0.0112(15) 0.0101(15)
C7A 0.0200(19) 0.0248(18) 0.0341(19) 0.0127(15) 0.0100(15) 0.0088(15)
O1B 0.0182(14) 0.0438(17) 0.0243(13) 0.0167(12) 0.0094(10) 0.0169(13)
O2B 0.0164(13) 0.0331(14) 0.0224(12) 0.0100(11) 0.0074(10) 0.0112(11)
C2B 0.0109(16) 0.0306(18) 0.0232(16) 0.0123(14) 0.0030(13) 0.0079(14)
C3B 0.0144(18) 0.037(2) 0.0236(17) 0.0127(16) 0.0047(14) 0.0121(16)
C4B 0.020(2) 0.051(3) 0.0268(18) 0.0165(18) 0.0089(16) 0.0211(19)
C5B 0.023(2) 0.055(3) 0.0240(18) 0.0157(18) 0.0101(15) 0.024(2)
C6B 0.0138(16) 0.0334(19) 0.0196(16) 0.0091(14) 0.0033(12) 0.0102(15)
C7B 0.0191(18) 0.037(2) 0.0173(15) 0.0079(14) 0.0032(13) 0.0135(16)
O1C 0.0285(16) 0.0348(15) 0.0221(13) 0.0061(11) 0.0063(11) 0.0164(13)
O2C 0.0199(15) 0.0261(14) 0.0317(14) 0.0076(12) 0.0016(11) 0.0019(12)
C2C 0.0193(18) 0.0180(15) 0.0238(16) 0.0057(13) 0.0020(14) 0.0058(14)
C3C 0.0143(17) 0.0236(17) 0.0206(16) 0.0030(13) 0.0012(13) 0.0035(14)
C4C 0.027(2) 0.044(3) 0.032(2) -0.0010(19) 0.0132(18) 0.006(2)
C5C 0.018(2) 0.051(3) 0.037(2) 0.001(2) 0.0119(17) 0.004(2)
C6C 0.0170(19) 0.031(2) 0.0250(18) 0.0021(15) 0.0072(15) 0.0008(16)
C7C 0.0187(19) 0.036(2) 0.0231(18) 0.0036(16) 0.0070(14) 0.0023(17)
O1D 0.0190(15) 0.0409(17) 0.0237(13) 0.0042(12) 0.0047(11) 0.0142(13)
O1E 0.0162(13) 0.0262(13) 0.0249(12) 0.0116(11) 0.0096(10) 0.0082(11)
O100 0.070(3) 0.060(3) 0.0294(17) 0.0062(16) 0.0055(18) 0.040(2)
C101 0.047(3) 0.041(3) 0.035(2) 0.008(2) 0.007(2) 0.022(3)
N102 0.059(3) 0.046(3) 0.030(2) 0.0044(18) 0.006(2) 0.023(2)
C103 0.059(4) 0.052(3) 0.040(3) 0.015(2) 0.001(3) 0.018(3)
C104 0.158(10) 0.135(8) 0.043(4) 0.017(4) 0.026(5) 0.116(8)

loop_
_atom_type_symbol
_atom_type_description
_atom_type_scat_dispersion_real
_atom_type_scat_dispersion_imag
_atom_type_scat_source
C C 0.0033 0.0016 'International Tables Vol C Tables 4.2.6.8 and 6.1.1.4'
H H 0.0000 0.0000 'International Tables Vol C Tables 4.2.6.8 and 6.1.1.4'
N N 0.0061 0.0033 'International Tables Vol C Tables 4.2.6.8 and 6.1.1.4'
O O 0.0106 0.0060 'International Tables Vol C Tables 4.2.6.8 and 6.1.1.4'
Yb Yb -0.3850 5.5486 'International Tables Vol C Tables 4.2.6.8 and 6.1.1.4'

loop_
_exptl_crystal_face_index_h
_exptl_crystal_face_index_k
_exptl_crystal_face_index_l
_exptl_crystal_face_perp_dist
9 7 -9 0.0967
0 7 -17 0.1543
-4 -6 18 0.0689
4 -5 15 0.1295
6 -13 -7 0.0886
-5 13 7 0.0088
-9 -7 8 0.0230

loop_
_geom_angle_atom_site_label_1
_geom_angle_atom_site_label_2
_geom_angle_atom_site_label_3
_geom_angle
_geom_angle_site_symmetry_1
_geom_angle_site_symmetry_3
O1A Yb1 O2A 54.88(9) . .
O1A Yb1 O2B 85.65(10) . .
O1A Yb1 H1DA 92.3 . .
O1A Yb1 H1DB 87.0 . .
O1A Yb1 H1EB 131.4 . .
O2A Yb1 H1DA 57.5 . .
O2A Yb1 H1DB 77.5 . .
O2A Yb1 H1EB 76.5 . .
O1B Yb1 O1A 77.29(11) . .
O1B Yb1 O2A 118.74(10) . .
O1B Yb1 O2B 55.48(9) . .
O1B Yb1 H1DA 93.3 . .
O1B Yb1 H1DB 62.8 . .
O1B Yb1 O1E 150.36(10) . .
O1B Yb1 H1EB 135.9 . .
O2B Yb1 O2A 138.05(10) . .
O2B Yb1 H1DA 148.4 . .
O2B Yb1 H1DB 118.0 . .
O2B Yb1 H1EB 139.9 . .
O1C Yb1 O1A 83.81(12) . .
O1C Yb1 O2A 82.92(11) . .
O1C Yb1 O1B 131.21(10) . .
O1C Yb1 O2B 78.79(10) . .
O1C Yb1 O2C 111.11(12) . 2_666
O1C Yb1 O1D 149.22(11) . .
O1C Yb1 H1DA 132.4 . .
O1C Yb1 H1DB 160.2 . .
O1C Yb1 O1E 72.86(10) . .
O1C Yb1 H1EB 89.5 . .
O2C Yb1 O1A 154.60(12) 2_666 .
O2C Yb1 O2A 144.24(10) 2_666 .
O2C Yb1 O1B 77.48(11) 2_666 .
O2C Yb1 O2B 77.71(11) 2_666 .
O2C Yb1 O1D 79.22(12) 2_666 .
O2C Yb1 H1DA 92.0 2_666 .
O2C Yb1 H1DB 84.1 2_666 .
O2C Yb1 O1E 77.00(10) 2_666 .
O2C Yb1 H1EB 71.1 2_666 .
O1D Yb1 O1A 98.57(12) . .
O1D Yb1 O2A 73.93(10) . .
O1D Yb1 O1B 78.64(10) . .
O1D Yb1 O2B 131.93(10) . .
O1D Yb1 H1DA 17.7 . .
O1D Yb1 H1DB 17.7 . .
O1D Yb1 O1E 82.00(10) . .
O1D Yb1 H1EB 65.8 . .
H1DA Yb1 H1DB 30.6 . .
H1DA Yb1 H1EB 58.5 . .
H1DB Yb1 H1EB 83.5 . .
O1E Yb1 O1A 128.06(10) . .
O1E Yb1 O2A 76.26(9) . .
O1E Yb1 O2B 131.51(9) . .
O1E Yb1 H1DA 72.8 . .
O1E Yb1 H1DB 99.7 . .
O1E Yb1 H1EB 16.7 . .
C2A O1A Yb1 93.3(2) . .
C2A O2A Yb1 91.3(2) . .
O1A C2A O2A 120.3(4) . .
O1A C2A C3A 120.7(4) . .
O2A C2A C3A 118.8(4) . .
C4A C3A C2A 118.9(4) . .
C7A C3A C2A 120.6(4) 2_876 .
C7A C3A C4A 120.5(4) 2_876 .
C3A C4A H4A 120.1 . .
C5A C4A C3A 119.7(4) . .
C5A C4A H4A 120.1 . .
C4A C5A H5A 119.8 . .
C4A C5A C6A 120.4(4) . .
C6A C5A H5A 119.8 . .
C5A C6A C7A 121.5(4) . .
C6A C6A C5A 120.0(5) 2_876 .
C6A C6A C7A 118.5(5) 2_876 .
C3A C7A C6A 120.8(4) 2_876 .
C3A C7A H7A 119.6 2_876 .
C6A C7A H7A 119.6 . .
C2B O1B Yb1 93.1(2) . .
C2B O2B Yb1 91.3(2) . .
O1B C2B O2B 120.0(3) . .
O1B C2B C3B 119.4(3) . .
O2B C2B C3B 120.6(3) . .
C4B C3B C2B 119.0(3) . .
C7B C3B C2B 120.6(4) 2_565 .
C7B C3B C4B 120.4(4) 2_565 .
C3B C4B H4B 119.7 . .
C5B C4B C3B 120.6(4) . .
C5B C4B H4B 119.7 . .
C4B C5B H5B 120.0 . .
C4B C5B C6B 120.1(4) . .
C6B C5B H5B 120.0 . .
C6B C6B C5B 119.1(4) 2_565 .
C7B C6B C5B 121.2(3) . .
C7B C6B C6B 119.7(4) . 2_565
C3B C7B C6B 120.1(4) 2_565 .
C3B C7B H7B 120.0 2_565 .
C6B C7B H7B 120.0 . .
C2C O1C Yb1 157.7(3) . .
C2C O2C Yb1 137.5(3) . 2_666
O1C C2C C3C 116.5(4) . .
O2C C2C O1C 124.7(4) . .
O2C C2C C3C 118.7(4) . .
C4C C3C C2C 120.3(4) . .
C7C C3C C2C 119.3(4) 2_777 .
C7C C3C C4C 120.2(4) 2_777 .
C3C C4C H4C 119.9 . .
C5C C4C C3C 120.2(4) . .
C5C C4C H4C 119.9 . .
C4C C5C H5C 119.3 . .
C4C C5C C6C 121.4(4) . .
C6C C5C H5C 119.3 . .
C5C C6C C6C 118.8(5) . 2_777
C5C C6C C7C 122.8(4) . .
C6C C6C C7C 118.4(5) 2_777 .
C3C C7C C6C 120.8(4) 2_777 .
C3C C7C H7C 119.6 2_777 .
C6C C7C H7C 119.6 . .
Yb1 O1D H1DA 109.5 . .
Yb1 O1D H1DB 109.4 . .
H1DA O1D H1DB 109.5 . .
Yb1 O1E H1EA 109.9 . .
Yb1 O1E H1EB 108.9 . .
H1EA O1E H1EB 120.0 . .
O100 C101 H101 117.3 . .
O100 C101 N102 125.4(5) . .
N102 C101 H101 117.3 . .
C101 N102 C103 123.9(5) . .
C101 N102 C104 118.7(5) . .
C103 N102 C104 117.4(5) . .
N102 C103 H10A 109.5 . .
N102 C103 H10B 109.5 . .
N102 C103 H10C 109.5 . .
H10A C103 H10B 109.5 . .
H10A C103 H10C 109.5 . .
H10B C103 H10C 109.5 . .
N102 C104 H10D 109.5 . .
N102 C104 H10E 109.5 . .
N102 C104 H10F 109.5 . .
H10D C104 H10E 109.5 . .
H10D C104 H10F 109.5 . .
H10E C104 H10F 109.5 . .

loop_
_geom_bond_atom_site_label_1
_geom_bond_atom_site_label_2
_geom_bond_distance
_geom_bond_site_symmetry_2
Yb1 O1A 2.372(3) .
Yb1 O2A 2.404(3) .
Yb1 O1B 2.354(3) .
Yb1 O2B 2.379(3) .
Yb1 O1C 2.193(3) .
Yb1 O2C 2.255(3) 2_666
Yb1 O1D 2.281(3) .
Yb1 H1DA 2.6993 .
Yb1 H1DB 2.6975 .
Yb1 O1E 2.366(3) .
Yb1 H1EB 2.7528 .
O1A C2A 1.258(5) .
O2A C2A 1.279(5) .
C2A C3A 1.490(6) .
C3A C4A 1.424(5) .
C3A C7A 1.370(5) 2_876
C4A H4A 0.9500 .
C4A C5A 1.374(6) .
C5A H5A 0.9500 .
C5A C6A 1.418(5) .
C6A C6A 1.415(7) 2_876
C6A C7A 1.421(6) .
C7A C3A 1.370(5) 2_876
C7A H7A 0.9500 .
O1B C2B 1.260(4) .
O2B C2B 1.284(4) .
C2B C3B 1.495(5) .
C3B C4B 1.412(5) .
C3B C7B 1.382(5) 2_565
C4B H4B 0.9500 .
C4B C5B 1.371(5) .
C5B H5B 0.9500 .
C5B C6B 1.422(5) .
C6B C6B 1.420(7) 2_565
C6B C7B 1.406(5) .
C7B C3B 1.382(5) 2_565
C7B H7B 0.9500 .
O1C C2C 1.252(5) .
O2C Yb1 2.255(3) 2_666
O2C C2C 1.247(5) .
C2C C3C 1.508(5) .
C3C C4C 1.404(6) .
C3C C7C 1.371(5) 2_777
C4C H4C 0.9500 .
C4C C5C 1.354(6) .
C5C H5C 0.9500 .
C5C C6C 1.414(6) .
C6C C6C 1.418(8) 2_777
C6C C7C 1.420(6) .
C7C C3C 1.371(5) 2_777
C7C H7C 0.9500 .
O1D H1DA 0.8713 .
O1D H1DB 0.8700 .
O1E H1EA 0.8795 .
O1E H1EB 0.8348 .
O100 C101 1.218(6) .
C101 H101 0.9500 .
C101 N102 1.329(6) .
N102 C103 1.441(8) .
N102 C104 1.447(9) .
C103 H10A 0.9800 .
C103 H10B 0.9800 .
C103 H10C 0.9800 .
C104 H10D 0.9800 .
C104 H10E 0.9800 .
C104 H10F 0.9800 .

loop_
_geom_hbond_atom_site_label_D
_geom_hbond_atom_site_label_H
_geom_hbond_atom_site_label_A
_geom_hbond_distance_DH
_geom_hbond_distance_HA
_geom_hbond_distance_DA
_geom_hbond_angle_DHA
_geom_hbond_site_symmetry_A
O1D H1DA O1E 0.87 1.98 2.852(4) 176.8 2_766
O1D H1DB O100 0.87 2.11 2.584(5) 113.4 .
O1E H1EA O2B 0.88 1.86 2.739(4) 174.7 2_666
O1E H1EB O2A 0.83 1.87 2.652(4) 155.4 2_766

loop_
_exptl_oxdiff_crystal_face_indexfrac_h
_exptl_oxdiff_crystal_face_indexfrac_k
_exptl_oxdiff_crystal_face_indexfrac_l
_exptl_oxdiff_crystal_face_x
_exptl_oxdiff_crystal_face_y
_exptl_oxdiff_crystal_face_z
9.0011 7.0015 -9.0019 -0.8941 -0.5037 -0.0406
0.0017 7.0003 -17.0036 -0.3140 -0.1822 0.9121
-4.0019 -6.0003 18.0031 0.4829 0.4523 -0.7824
3.9986 -4.9997 15.0033 -0.0292 -0.0281 -1.0325
6.0013 -13.0028 -6.9968 0.4733 -0.8394 0.3366
-5.0013 13.0029 6.9969 -0.5322 0.7842 -0.3885
-9.0010 -7.0016 8.0018 0.9004 0.4818 0.1013

loop_
_twin_individual_id
_twin_individual_mass_fraction_refined
_oxdiff_twin_reflns_isolated
_oxdiff_twin_reflns_overlapped
_twin_individual_twin_lattice_type
_twin_individual_twin_matrix_11
_twin_individual_twin_matrix_12
_twin_individual_twin_matrix_13
_twin_individual_twin_matrix_21
_twin_individual_twin_matrix_22
_twin_individual_twin_matrix_23
_twin_individual_twin_matrix_31
_twin_individual_twin_matrix_32
_twin_individual_twin_matrix_33
1 0.7738 16658 5221 ref 1.0000 0.0000 0.0000 0.0000 1.0000 0.0000 0.0000 0.0000 1.0000
2 0.1899 16666 5243 nmt 1.0102 0.0179 0.0024 -0.0203 1.0054 0.0298 -0.0145 -0.0412 0.9840
3 0.0362 17062 4967 nmt 0.9983 0.0211 -0.0246 -0.0451 1.0081 0.0562 0.0545 -0.0521 0.9857
